data_7710223
loop_
_publ_author_name
'Gildenast, Hans'
'Gruszien, Lukas'
'Friedt, Felix'
'Englert, Ulli'

_publ_section_title
;
 Phosphorus or nitrogen -- the first phosphatriptycene in coordination
 polymer chemistry
;
_journal_name_full 'Dalton Transactions'
_journal_paper_doi 10.1039/D2DT00728B
_journal_year 2022
_chemical_formula_moiety 'C58 H40 Hg2 I6 N2 P2 Si2 Zn, 4(C H Cl3)'
_chemical_formula_sum 'C62 H44 Cl12 Hg2 I6 N2 P2 Si2 Zn'
_chemical_formula_weight 2588.46
_chemical_name_common 14
_space_group_crystal_system monoclinic
_space_group_IT_number 15
_space_group_name_Hall '-C 2yc'
_space_group_name_H-M_alt 'C 1 2/c 1'
_atom_sites_solution_hydrogens geom
_atom_sites_solution_primary dual
_audit_creation_method SHELXL-2018/3
_audit_update_record
;
2022-04-13 deposited with the CCDC.	2022-05-03 downloaded from the CCDC.
;
_cell_angle_alpha 90
_cell_angle_beta 108.057(4)
_cell_angle_gamma 90
_cell_formula_units_Z 4
_cell_length_a 18.813(4)
_cell_length_b 15.236(4)
_cell_length_c 28.871(7)
_cell_measurement_reflns_used 5316
_cell_measurement_temperature 100(2)
_cell_measurement_theta_max 21.11
_cell_measurement_theta_min 2.28
_cell_volume 7868(3)
_computing_cell_refinement SMART
_computing_data_collection 'SMART (Bruker, 2001)'
_computing_data_reduction 'SAINT-PLUS (Bruker, 2009)'
_computing_molecular_graphics 'PLATON (Spek, 2009)'
_computing_publication_material SHELXL2018
_computing_structure_refinement 'SHELXL-2018/3 (Sheldrick, 2018)'
_computing_structure_solution 'SHELXT 2018/2 (Sheldrick, 2018)'
_diffrn_ambient_temperature 100(2)
_diffrn_measured_fraction_theta_full 1.000
_diffrn_measured_fraction_theta_max 0.990
_diffrn_measurement_device_type 'CCD area detector'
_diffrn_measurement_method 'omega scans'
_diffrn_radiation_monochromator multilayer-optics
_diffrn_radiation_source microsource
_diffrn_radiation_type MoK\a
_diffrn_radiation_wavelength 0.71073
_diffrn_reflns_av_R_equivalents 0.1280
_diffrn_reflns_av_unetI/netI 0.0501
_diffrn_reflns_Laue_measured_fraction_full 1.000
_diffrn_reflns_Laue_measured_fraction_max 0.990
_diffrn_reflns_limit_h_max 23
_diffrn_reflns_limit_h_min -23
_diffrn_reflns_limit_k_max 19
_diffrn_reflns_limit_k_min -19
_diffrn_reflns_limit_l_max 36
_diffrn_reflns_limit_l_min -36
_diffrn_reflns_number 106610
_diffrn_reflns_point_group_measured_fraction_full 1.000
_diffrn_reflns_point_group_measured_fraction_max 0.990
_diffrn_reflns_theta_full 25.242
_diffrn_reflns_theta_max 26.589
_diffrn_reflns_theta_min 1.756
_exptl_absorpt_coefficient_mu 7.067
_exptl_absorpt_correction_T_max 0.7454
_exptl_absorpt_correction_T_min 0.5248
_exptl_absorpt_correction_type multi-scan
_exptl_absorpt_process_details SADABS
_exptl_crystal_colour colourless
_exptl_crystal_density_diffrn 2.185
_exptl_crystal_description plate
_exptl_crystal_F_000 4800
_exptl_crystal_size_max 0.260
_exptl_crystal_size_mid 0.080
_exptl_crystal_size_min 0.030
_platon_squeeze_details
;
TITL h21_57_a.res in C2/c
CELL   18.8130   15.2360   28.8710     90.00    108.06     90.00
SPGR C2/c
# Solvent Accessible Volume =      1669
# Electrons Found in S.A.V. =       531
# Note: Atoms in Void are Labelled as Cxxx and Qxxx for all Others
C101 0.390 0.278 0.055 !      16.08 eA-3
C102 0.221 0.358 0.967 !      12.37 eA-3
C103 0.364 0.179 0.126 !       8.75 eA-3
C104 0.385 0.146 0.168 !       8.69 eA-3
C105 0.500 0.094 0.247 !       8.29 eA-3
C106 0.271 0.201 0.023 !       4.61 eA-3
C107 0.579 0.151 0.224 !       4.60 eA-3
C108 0.364 0.190 0.249 !       4.34 eA-3
C109 0.558 0.173 0.273 !       3.39 eA-3
C110 0.669 0.223 0.425 !       3.18 eA-3
Q111 0.533 0.356 0.343 !       2.05 eA-3
C112 0.500 0.156 0.249 !       1.82 eA-3
Q113 0.032 0.218 0.077 !       1.44 eA-3
Q114 0.972 0.206 0.406 !       1.30 eA-3
C115 0.105 0.254 0.917 !       1.28 eA-3
Q116 0.271 0.356 0.313 !       1.24 eA-3
Q117 0.218 0.250 0.414 !       1.22 eA-3
C118 0.113 0.284 0.890 !       1.14 eA-3
C119 0.164 0.393 0.881 !       1.11 eA-3
C120 0.815 0.189 0.537 !       1.08 eA-3
Q121 0.395 0.098 0.145 !       1.08 eA-3
C122 0.887 0.312 0.601 !       1.06 eA-3
Q123 0.346 0.263 0.234 !       1.06 eA-3
Q124 0.987 0.495 0.892 !       1.06 eA-3
C125 0.376 0.219 0.161 !       1.05 eA-3
Q126 0.408 0.083 0.173 !       1.03 eA-3
Q127 0.392 0.483-0.000 !       1.03 eA-3
C128 0.641 0.300 0.419 !       1.03 eA-3
Q129 0.390 0.362 0.112 !       1.03 eA-3
C130 0.823 0.359 0.622 !       1.01 eA-3
Q131 0.110 0.281 0.954 !       1.01 eA-3
Q132 0.450 0.089 0.674 !       1.00 eA-3
C133 0.487 0.154 0.314 !       1.00 eA-3
Q134 0.656 0.402 0.452 !       0.99 eA-3
Q135 0.755 0.314 0.469 !       0.97 eA-3
Q136 0.768 0.268 0.641 !       0.97 eA-3
Q137 0.500 0.422 0.250 !       0.97 eA-3
Q138 0.130 0.216 0.828 !       0.96 eA-3
Q139 0.223 0.497 0.267 !       0.95 eA-3
Q140 0.310 0.405 0.297 !       0.95 eA-3
Q141 0.754 0.189 0.945 !       0.95 eA-3
Q142 0.281 0.201 0.088 !       0.93 eA-3
Q143 0.056 0.249 0.875 !       0.93 eA-3
C144 0.912 0.390 0.718 !       0.93 eA-3
Q145 0.158 0.455 0.461 !       0.91 eA-3
C146 0.342 0.219 0.034 !       0.90 eA-3
Q147 0.930 0.091 0.102 !       0.90 eA-3
Q148 0.754 0.028 0.415 !       0.90 eA-3
Q149 0.907 0.451 0.623 !       0.89 eA-3
Q150 0.891 0.340 0.921 !       0.89 eA-3
Q151 0.661 0.037 0.574 !       0.89 eA-3
Q152 0.302 0.237 0.108 !       0.88 eA-3
C153 0.460 0.110 0.211 !       0.88 eA-3
Q154 0.830 0.248 0.767 !       0.88 eA-3
Q155 0.670 0.481 0.891 !       0.87 eA-3
Q156 0.766 0.344 0.044 !       0.87 eA-3
Q157 0.061 0.216 0.728 !       0.87 eA-3
Q158 0.705 0.027 0.273 !       0.87 eA-3
Q159 0.454 0.080 0.160 !       0.86 eA-3
Q160 0.321 0.345 0.088 !       0.86 eA-3
Q161 0.529 0.254 0.860 !       0.86 eA-3
Q162 0.901 0.063 0.181 !       0.86 eA-3
Q163 0.158 0.499 0.141 !       0.85 eA-3
Q164 0.298 0.046-0.002 !       0.85 eA-3
Q165 0.179 0.452 0.049 !       0.85 eA-3
Q166 0.109 0.299 0.484 !       0.85 eA-3
C167 0.845 0.319 0.712 !       0.85 eA-3
Q168 0.078 0.292 0.816 !       0.84 eA-3
Q169 0.802 0.031 0.600 !       0.84 eA-3
Q170 0.012 0.455 0.680 !       0.84 eA-3
Q171 0.732 0.406 0.211 !       0.84 eA-3
C172 0.189 0.214 0.008 !       0.83 eA-3
Q173 0.761 0.297 0.077 !       0.83 eA-3
Q174 0.909 0.232 0.688 !       0.83 eA-3
Q175 0.469 0.122 0.033 !       0.83 eA-3
Q176 0.583 0.390 0.517 !       0.82 eA-3
Q177 0.789 0.370 0.234 !       0.82 eA-3
Q178 0.059 0.158 0.727 !       0.82 eA-3
Q179 0.299 0.148 0.650 !       0.81 eA-3
Q180 0.449 0.094 0.323 !       0.81 eA-3
Q181 0.516 0.185 0.033 !       0.81 eA-3
Q182 0.972 0.031 0.802 !       0.81 eA-3
Q183 0.594 0.016 0.789 !       0.80 eA-3
Q184 0.599 0.452 0.211 !       0.80 eA-3
C185 1.000 0.500 0.252 !       0.79 eA-3
Q186 0.992 0.092 0.732 !       0.79 eA-3
Q187 0.802 0.205 0.572 !       0.79 eA-3
Q188 0.641 0.345 0.429 !       0.79 eA-3
Q189 0.554 0.232 0.334 !       0.79 eA-3
Q190 0.754 0.078 0.495 !       0.79 eA-3
Q191 0.300 0.392 0.014 !       0.78 eA-3
Q192 1.000 0.268 0.202 !       0.78 eA-3
Q193 0.629 0.380 0.418 !       0.78 eA-3
Q194 0.974 0.406 0.142 !       0.78 eA-3
Q195 0.456 0.451 0.679 !       0.78 eA-3
Q196 0.328 0.280 0.577 !       0.78 eA-3
Q197 0.771 0.094 0.705 !       0.78 eA-3
Q198 0.160 0.425 0.843 !       0.77 eA-3
Q199 0.262 0.207 0.109 !       0.77 eA-3
;
_refine_diff_density_max 1.597
_refine_diff_density_min -1.851
_refine_diff_density_rms 0.167
_refine_ls_extinction_method none
_refine_ls_goodness_of_fit_ref 1.039
_refine_ls_hydrogen_treatment constr
_refine_ls_matrix_type full
_refine_ls_number_parameters 366
_refine_ls_number_reflns 8144
_refine_ls_number_restraints 0
_refine_ls_restrained_S_all 1.039
_refine_ls_R_factor_all 0.0524
_refine_ls_R_factor_gt 0.0356
_refine_ls_shift/su_max 0.002
_refine_ls_shift/su_mean 0.000
_refine_ls_structure_factor_coef Fsqd
_refine_ls_weighting_details 'w=1/[\s^2^(Fo^2^)+(0.0283P)^2^+46.5522P] where P=(Fo^2^+2Fc^2^)/3'
_refine_ls_weighting_scheme calc
_refine_ls_wR_factor_gt 0.0756
_refine_ls_wR_factor_ref 0.0833
_reflns_Friedel_coverage 0.000
_reflns_number_gt 6554
_reflns_number_total 8144
_reflns_threshold_expression 'I > 2\s(I)'
_cod_data_source_file d2dt00728b2.cif
_cod_data_source_block 14
_cod_original_sg_symbol_H-M 'C 2/c'
_cod_database_code 7710223
_shelx_shelxl_version_number 2018/3
_shelx_space_group_comment
;
The symmetry employed for this shelxl refinement is uniquely defined
by the following loop, which should always be used as a source of
symmetry information in preference to the above space-group names.
They are only intended as comments.
;
_shelx_estimated_absorpt_t_min 0.261
_shelx_estimated_absorpt_t_max 0.816
_platon_squeeze_void_probe_radius 1.20

loop_
_space_group_symop_operation_xyz
'x, y, z'
'-x, y, -z+1/2'
'x+1/2, y+1/2, z'
'-x+1/2, y+1/2, -z+1/2'
'-x, -y, -z'
'x, -y, z-1/2'
'-x+1/2, -y+1/2, -z'
'x+1/2, -y+1/2, z-1/2'

loop_
_atom_site_label
_atom_site_type_symbol
_atom_site_fract_x
_atom_site_fract_y
_atom_site_fract_z
_atom_site_U_iso_or_equiv
_atom_site_adp_type
_atom_site_occupancy
_atom_site_site_symmetry_order
_atom_site_calc_flag
_atom_site_refinement_flags_posn
_atom_site_refinement_flags_adp
_atom_site_refinement_flags_occupancy
_atom_site_disorder_assembly
_atom_site_disorder_group
Hg1 Hg 0.39860(2) 0.48287(2) 0.63258(2) 0.02201(7) Uani 1 1 d . . . . .
I1 I 0.38192(2) 0.36718(3) 0.71672(2) 0.02461(10) Uani 1 1 d . . . . .
I2 I 0.49658(3) 0.60648(3) 0.67715(2) 0.04049(14) Uani 1 1 d . . . . .
I3 I 0.25118(2) 0.52995(3) 0.59513(2) 0.02934(11) Uani 1 1 d . . . . .
Zn1 Zn 0.500000 -0.27328(6) 0.250000 0.0184(2) Uani 1 2 d S T P . .
Cl1 Cl 0.28457(13) 0.59815(18) 0.72462(8) 0.0640(7) Uani 1 1 d . . . . .
Cl2 Cl 0.23175(18) 0.5240(2) 0.79997(14) 0.1012(11) Uani 1 1 d . . . . .
Cl3 Cl 0.2754(2) 0.7015(2) 0.80548(10) 0.1037(11) Uani 1 1 d . . . . .
P1 P 0.42824(8) 0.36875(10) 0.57958(5) 0.0151(3) Uani 1 1 d . . . . .
Si1 Si 0.46233(9) 0.23631(10) 0.51071(6) 0.0168(3) Uani 1 1 d . . . . .
N1 N 0.4920(3) -0.1812(3) 0.29968(17) 0.0189(11) Uani 1 1 d . . . . .
C1 C 0.3681(3) 0.2721(4) 0.5661(2) 0.0168(12) Uani 1 1 d . . . . .
C2 C 0.3085(3) 0.2620(4) 0.5854(2) 0.0211(13) Uani 1 1 d . . . . .
H2 H 0.299484 0.304540 0.606969 0.025 Uiso 1 1 calc R U . . .
C3 C 0.2635(3) 0.1888(4) 0.5724(2) 0.0268(15) Uani 1 1 d . . . . .
H3 H 0.223845 0.180151 0.585797 0.032 Uiso 1 1 calc R U . . .
C4 C 0.2755(4) 0.1275(4) 0.5397(2) 0.0284(15) Uani 1 1 d . . . . .
H4 H 0.244151 0.077385 0.531089 0.034 Uiso 1 1 calc R U . . .
C5 C 0.3331(3) 0.1393(4) 0.5197(2) 0.0216(13) Uani 1 1 d . . . . .
H5 H 0.339637 0.098395 0.496462 0.026 Uiso 1 1 calc R U . . .
C6 C 0.3814(3) 0.2107(4) 0.5334(2) 0.0189(13) Uani 1 1 d . . . . .
C7 C 0.5227(3) 0.3214(4) 0.5988(2) 0.0162(12) Uani 1 1 d . . . . .
C8 C 0.5745(3) 0.3501(4) 0.6414(2) 0.0177(12) Uani 1 1 d . . . . .
H8 H 0.560621 0.391028 0.661870 0.021 Uiso 1 1 calc R U . . .
C9 C 0.6475(3) 0.3183(4) 0.6538(2) 0.0191(13) Uani 1 1 d . . . . .
H9 H 0.683666 0.337784 0.682872 0.023 Uiso 1 1 calc R U . . .
C10 C 0.6672(3) 0.2592(4) 0.6243(2) 0.0219(13) Uani 1 1 d . . . . .
H10 H 0.716986 0.237716 0.633108 0.026 Uiso 1 1 calc R U . . .
C11 C 0.6151(3) 0.2302(4) 0.5817(2) 0.0199(13) Uani 1 1 d . . . . .
H11 H 0.630066 0.189776 0.561461 0.024 Uiso 1 1 calc R U . . .
C12 C 0.5410(3) 0.2594(4) 0.5680(2) 0.0160(12) Uani 1 1 d . . . . .
C13 C 0.4205(3) 0.4088(4) 0.5188(2) 0.0154(12) Uani 1 1 d . . . . .
C14 C 0.3984(3) 0.4943(4) 0.5051(2) 0.0154(12) Uani 1 1 d . . . . .
H14 H 0.387992 0.533629 0.527728 0.019 Uiso 1 1 calc R U . . .
C15 C 0.3917(3) 0.5223(4) 0.4575(2) 0.0205(13) Uani 1 1 d . . . . .
H15 H 0.376086 0.580540 0.447681 0.025 Uiso 1 1 calc R U . . .
C16 C 0.4079(3) 0.4648(4) 0.4250(2) 0.0192(13) Uani 1 1 d . . . . .
H16 H 0.403361 0.483838 0.392921 0.023 Uiso 1 1 calc R U . . .
C17 C 0.4306(3) 0.3794(4) 0.4390(2) 0.0214(13) Uani 1 1 d . . . . .
H17 H 0.442385 0.340885 0.416590 0.026 Uiso 1 1 calc R U . . .
C18 C 0.4364(3) 0.3499(4) 0.4856(2) 0.0147(12) Uani 1 1 d . . . . .
C19 C 0.4735(4) 0.1545(4) 0.4664(2) 0.0241(14) Uani 1 1 d . . . . .
C20 C 0.5331(4) 0.0961(5) 0.4750(2) 0.0380(18) Uani 1 1 d . . . . .
H20 H 0.572115 0.098758 0.505216 0.046 Uiso 1 1 calc R U . . .
C21 C 0.5371(4) 0.0349(4) 0.4411(2) 0.0363(18) Uani 1 1 d . . . . .
H21 H 0.579119 -0.003145 0.448218 0.044 Uiso 1 1 calc R U . . .
C22 C 0.4811(4) 0.0271(4) 0.3966(2) 0.0222(13) Uani 1 1 d . . . . .
C23 C 0.4209(4) 0.0844(4) 0.3868(2) 0.0300(16) Uani 1 1 d . . . . .
H23 H 0.381778 0.080640 0.356741 0.036 Uiso 1 1 calc R U . . .
C24 C 0.4180(4) 0.1473(4) 0.4210(2) 0.0292(15) Uani 1 1 d . . . . .
H24 H 0.376978 0.186926 0.413335 0.035 Uiso 1 1 calc R U . . .
C25 C 0.4851(4) -0.0430(4) 0.3616(2) 0.0207(13) Uani 1 1 d . . . . .
C26 C 0.5535(4) -0.0728(4) 0.3582(2) 0.0217(13) Uani 1 1 d . . . . .
H26 H 0.598880 -0.046055 0.376970 0.026 Uiso 1 1 calc R U . . .
C27 C 0.5546(3) -0.1415(4) 0.3272(2) 0.0194(13) Uani 1 1 d . . . . .
H27 H 0.601410 -0.161535 0.325327 0.023 Uiso 1 1 calc R U . . .
C28 C 0.4264(4) -0.1519(4) 0.3023(2) 0.0233(14) Uani 1 1 d . . . . .
H28 H 0.381785 -0.178961 0.282627 0.028 Uiso 1 1 calc R U . . .
C29 C 0.4211(3) -0.0838(4) 0.3327(2) 0.0215(13) Uani 1 1 d . . . . .
H29 H 0.373401 -0.064987 0.333649 0.026 Uiso 1 1 calc R U . . .
C30 C 0.2936(5) 0.5979(6) 0.7870(3) 0.060(3) Uani 1 1 d . . . . .
H30 H 0.345933 0.580792 0.805858 0.072 Uiso 1 1 calc R U . . .

loop_
_atom_site_aniso_label
_atom_site_aniso_U_11
_atom_site_aniso_U_22
_atom_site_aniso_U_33
_atom_site_aniso_U_23
_atom_site_aniso_U_13
_atom_site_aniso_U_12
Hg1 0.02642(13) 0.02100(13) 0.02186(13) -0.00150(10) 0.01222(10) 0.00399(10)
I1 0.0327(2) 0.0243(2) 0.0195(2) 0.00559(16) 0.01192(17) 0.00634(18)
I2 0.0488(3) 0.0395(3) 0.0425(3) -0.0183(2) 0.0278(2) -0.0181(2)
I3 0.0274(2) 0.0276(2) 0.0319(2) -0.00205(19) 0.00753(19) 0.01064(19)
Zn1 0.0285(6) 0.0131(5) 0.0149(5) 0.000 0.0084(4) 0.000
Cl1 0.0531(13) 0.0926(18) 0.0418(12) -0.0132(12) 0.0084(10) 0.0297(13)
Cl2 0.077(2) 0.108(3) 0.124(3) 0.036(2) 0.038(2) 0.0277(18)
Cl3 0.152(3) 0.104(2) 0.0610(17) -0.0199(17) 0.0419(19) 0.040(2)
P1 0.0163(8) 0.0157(8) 0.0152(7) 0.0007(6) 0.0077(6) 0.0024(6)
Si1 0.0230(9) 0.0134(8) 0.0151(8) -0.0007(6) 0.0075(7) 0.0032(7)
N1 0.030(3) 0.013(2) 0.014(2) 0.002(2) 0.008(2) 0.003(2)
C1 0.016(3) 0.019(3) 0.015(3) 0.007(2) 0.004(2) 0.000(2)
C2 0.019(3) 0.022(3) 0.024(3) 0.005(3) 0.008(3) 0.003(3)
C3 0.013(3) 0.036(4) 0.029(4) 0.009(3) 0.002(3) -0.003(3)
C4 0.025(4) 0.018(3) 0.036(4) 0.009(3) 0.000(3) -0.007(3)
C5 0.022(3) 0.016(3) 0.021(3) 0.002(2) -0.003(3) -0.003(3)
C6 0.026(3) 0.015(3) 0.016(3) 0.006(2) 0.006(3) 0.001(3)
C7 0.021(3) 0.011(3) 0.018(3) 0.004(2) 0.008(2) 0.001(2)
C8 0.023(3) 0.016(3) 0.016(3) 0.003(2) 0.008(2) -0.001(2)
C9 0.019(3) 0.021(3) 0.015(3) 0.003(2) 0.002(2) -0.005(3)
C10 0.018(3) 0.023(3) 0.023(3) 0.005(3) 0.005(3) 0.002(3)
C11 0.023(3) 0.017(3) 0.023(3) 0.004(3) 0.012(3) 0.006(3)
C12 0.018(3) 0.015(3) 0.017(3) 0.003(2) 0.008(2) -0.001(2)
C13 0.015(3) 0.015(3) 0.019(3) 0.001(2) 0.009(2) -0.001(2)
C14 0.013(3) 0.013(3) 0.022(3) 0.000(2) 0.007(2) 0.002(2)
C15 0.018(3) 0.015(3) 0.029(3) 0.006(3) 0.009(3) -0.001(2)
C16 0.025(3) 0.021(3) 0.013(3) 0.001(2) 0.008(3) -0.005(3)
C17 0.023(3) 0.026(3) 0.017(3) -0.001(3) 0.008(3) -0.002(3)
C18 0.011(3) 0.018(3) 0.015(3) -0.001(2) 0.005(2) 0.001(2)
C19 0.033(4) 0.014(3) 0.026(3) -0.001(3) 0.010(3) 0.005(3)
C20 0.048(5) 0.037(4) 0.021(3) -0.002(3) -0.001(3) 0.019(4)
C21 0.045(4) 0.030(4) 0.025(4) -0.007(3) -0.002(3) 0.022(3)
C22 0.029(3) 0.015(3) 0.024(3) -0.002(3) 0.009(3) 0.002(3)
C23 0.030(4) 0.034(4) 0.023(3) -0.009(3) 0.004(3) 0.007(3)
C24 0.025(4) 0.029(4) 0.033(4) -0.010(3) 0.008(3) 0.006(3)
C25 0.034(4) 0.013(3) 0.015(3) 0.004(2) 0.007(3) 0.002(3)
C26 0.029(3) 0.021(3) 0.016(3) -0.004(2) 0.006(3) -0.003(3)
C27 0.023(3) 0.016(3) 0.020(3) 0.003(2) 0.008(3) 0.007(3)
C28 0.029(4) 0.022(3) 0.022(3) 0.000(3) 0.012(3) -0.001(3)
C29 0.023(3) 0.021(3) 0.023(3) -0.001(3) 0.010(3) 0.000(3)
C30 0.047(5) 0.084(7) 0.043(5) 0.008(5) 0.005(4) 0.033(5)

loop_
_atom_type_symbol
_atom_type_description
_atom_type_scat_dispersion_real
_atom_type_scat_dispersion_imag
_atom_type_scat_source
C C 0.0033 0.0016 'International Tables Vol C Tables 4.2.6.8 and 6.1.1.4'
H H 0.0000 0.0000 'International Tables Vol C Tables 4.2.6.8 and 6.1.1.4'
N N 0.0061 0.0033 'International Tables Vol C Tables 4.2.6.8 and 6.1.1.4'
Si Si 0.0817 0.0704 'International Tables Vol C Tables 4.2.6.8 and 6.1.1.4'
P P 0.1023 0.0942 'International Tables Vol C Tables 4.2.6.8 and 6.1.1.4'
Cl Cl 0.1484 0.1585 'International Tables Vol C Tables 4.2.6.8 and 6.1.1.4'
Zn Zn 0.2839 1.4301 'International Tables Vol C Tables 4.2.6.8 and 6.1.1.4'
I I -0.4742 1.8119 'International Tables Vol C Tables 4.2.6.8 and 6.1.1.4'
Hg Hg -2.3894 9.2266 'International Tables Vol C Tables 4.2.6.8 and 6.1.1.4'

loop_
_geom_angle_atom_site_label_1
_geom_angle_atom_site_label_2
_geom_angle_atom_site_label_3
_geom_angle
_geom_angle_site_symmetry_1
_geom_angle_site_symmetry_3
_geom_angle_publ_flag
P1 Hg1 I2 122.40(4) . . ?
P1 Hg1 I3 109.40(4) . . ?
I2 Hg1 I3 117.93(2) . . ?
P1 Hg1 I1 100.44(4) . . ?
I2 Hg1 I1 104.25(2) . . ?
I3 Hg1 I1 97.018(17) . . ?
Zn1 I1 Hg1 108.95(2) 5_656 . ?
N1 Zn1 N1 93.4(3) 2_655 . ?
N1 Zn1 I1 111.31(14) 2_655 6 ?
N1 Zn1 I1 113.67(14) . 6 ?
N1 Zn1 I1 113.67(14) 2_655 5_656 ?
N1 Zn1 I1 111.31(14) . 5_656 ?
I1 Zn1 I1 112.21(4) 6 5_656 ?
C13 P1 C1 101.9(3) . . ?
C13 P1 C7 101.8(3) . . ?
C1 P1 C7 103.0(3) . . ?
C13 P1 Hg1 113.07(19) . . ?
C1 P1 Hg1 116.88(19) . . ?
C7 P1 Hg1 117.90(19) . . ?
C19 Si1 C6 112.4(3) . . ?
C19 Si1 C12 120.6(3) . . ?
C6 Si1 C12 103.6(3) . . ?
C19 Si1 C18 115.3(3) . . ?
C6 Si1 C18 100.6(2) . . ?
C12 Si1 C18 101.9(3) . . ?
C28 N1 C27 118.1(5) . . ?
C28 N1 Zn1 122.7(4) . . ?
C27 N1 Zn1 118.8(4) . . ?
C6 C1 C2 121.5(5) . . ?
C6 C1 P1 116.9(4) . . ?
C2 C1 P1 121.5(5) . . ?
C3 C2 C1 118.6(6) . . ?
C3 C2 H2 120.7 . . ?
C1 C2 H2 120.7 . . ?
C2 C3 C4 120.7(6) . . ?
C2 C3 H3 119.7 . . ?
C4 C3 H3 119.7 . . ?
C5 C4 C3 120.4(6) . . ?
C5 C4 H4 119.8 . . ?
C3 C4 H4 119.8 . . ?
C4 C5 C6 120.4(6) . . ?
C4 C5 H5 119.8 . . ?
C6 C5 H5 119.8 . . ?
C5 C6 C1 118.3(5) . . ?
C5 C6 Si1 126.2(5) . . ?
C1 C6 Si1 115.4(4) . . ?
C8 C7 C12 122.0(5) . . ?
C8 C7 P1 119.6(4) . . ?
C12 C7 P1 118.3(4) . . ?
C7 C8 C9 119.1(5) . . ?
C7 C8 H8 120.5 . . ?
C9 C8 H8 120.5 . . ?
C10 C9 C8 120.3(5) . . ?
C10 C9 H9 119.9 . . ?
C8 C9 H9 119.9 . . ?
C9 C10 C11 120.6(6) . . ?
C9 C10 H10 119.7 . . ?
C11 C10 H10 119.7 . . ?
C10 C11 C12 121.2(6) . . ?
C10 C11 H11 119.4 . . ?
C12 C11 H11 119.4 . . ?
C11 C12 C7 116.8(5) . . ?
C11 C12 Si1 129.3(4) . . ?
C7 C12 Si1 113.6(4) . . ?
C14 C13 C18 120.9(5) . . ?
C14 C13 P1 121.1(4) . . ?
C18 C13 P1 118.0(4) . . ?
C13 C14 C15 119.4(5) . . ?
C13 C14 H14 120.3 . . ?
C15 C14 H14 120.3 . . ?
C16 C15 C14 119.9(5) . . ?
C16 C15 H15 120.1 . . ?
C14 C15 H15 120.1 . . ?
C15 C16 C17 120.5(5) . . ?
C15 C16 H16 119.7 . . ?
C17 C16 H16 119.7 . . ?
C16 C17 C18 120.6(6) . . ?
C16 C17 H17 119.7 . . ?
C18 C17 H17 119.7 . . ?
C17 C18 C13 118.7(5) . . ?
C17 C18 Si1 127.1(4) . . ?
C13 C18 Si1 114.2(4) . . ?
C20 C19 C24 116.3(6) . . ?
C20 C19 Si1 124.5(5) . . ?
C24 C19 Si1 119.2(5) . . ?
C21 C20 C19 121.7(6) . . ?
C21 C20 H20 119.1 . . ?
C19 C20 H20 119.1 . . ?
C20 C21 C22 121.7(6) . . ?
C20 C21 H21 119.1 . . ?
C22 C21 H21 119.1 . . ?
C23 C22 C21 118.0(6) . . ?
C23 C22 C25 121.6(6) . . ?
C21 C22 C25 120.4(6) . . ?
C22 C23 C24 120.0(6) . . ?
C22 C23 H23 120.0 . . ?
C24 C23 H23 120.0 . . ?
C23 C24 C19 122.3(6) . . ?
C23 C24 H24 118.8 . . ?
C19 C24 H24 118.8 . . ?
C29 C25 C26 117.4(5) . . ?
C29 C25 C22 121.0(6) . . ?
C26 C25 C22 121.5(6) . . ?
C27 C26 C25 119.4(6) . . ?
C27 C26 H26 120.3 . . ?
C25 C26 H26 120.3 . . ?
N1 C27 C26 122.6(6) . . ?
N1 C27 H27 118.7 . . ?
C26 C27 H27 118.7 . . ?
N1 C28 C29 122.5(6) . . ?
N1 C28 H28 118.7 . . ?
C29 C28 H28 118.7 . . ?
C28 C29 C25 120.0(6) . . ?
C28 C29 H29 120.0 . . ?
C25 C29 H29 120.0 . . ?
Cl3 C30 Cl2 108.2(5) . . ?
Cl3 C30 Cl1 110.3(5) . . ?
Cl2 C30 Cl1 111.3(5) . . ?
Cl3 C30 H30 109.0 . . ?
Cl2 C30 H30 109.0 . . ?
Cl1 C30 H30 109.0 . . ?

loop_
_geom_bond_atom_site_label_1
_geom_bond_atom_site_label_2
_geom_bond_distance
_geom_bond_site_symmetry_2
_geom_bond_publ_flag
Hg1 P1 2.4908(15) . ?
Hg1 I2 2.6702(7) . ?
Hg1 I3 2.7417(7) . ?
Hg1 I1 3.0951(7) . ?
I1 Zn1 2.5656(8) 5_656 ?
Zn1 N1 2.045(5) 2_655 ?
Zn1 N1 2.045(5) . ?
Cl1 C30 1.756(9) . ?
Cl2 C30 1.742(11) . ?
Cl3 C30 1.735(10) . ?
P1 C13 1.821(6) . ?
P1 C1 1.824(6) . ?
P1 C7 1.837(6) . ?
Si1 C19 1.845(6) . ?
Si1 C6 1.876(6) . ?
Si1 C12 1.879(6) . ?
Si1 C18 1.881(6) . ?
N1 C28 1.336(8) . ?
N1 C27 1.343(8) . ?
C1 C6 1.406(8) . ?
C1 C2 1.406(8) . ?
C2 C3 1.379(9) . ?
C2 H2 0.9500 . ?
C3 C4 1.396(9) . ?
C3 H3 0.9500 . ?
C4 C5 1.388(9) . ?
C4 H4 0.9500 . ?
C5 C6 1.394(8) . ?
C5 H5 0.9500 . ?
C7 C8 1.381(8) . ?
C7 C12 1.412(8) . ?
C8 C9 1.394(8) . ?
C8 H8 0.9500 . ?
C9 C10 1.367(8) . ?
C9 H9 0.9500 . ?
C10 C11 1.385(8) . ?
C10 H10 0.9500 . ?
C11 C12 1.399(8) . ?
C11 H11 0.9500 . ?
C13 C14 1.387(8) . ?
C13 C18 1.410(8) . ?
C14 C15 1.407(8) . ?
C14 H14 0.9500 . ?
C15 C16 1.384(8) . ?
C15 H15 0.9500 . ?
C16 C17 1.390(8) . ?
C16 H16 0.9500 . ?
C17 C18 1.391(8) . ?
C17 H17 0.9500 . ?
C19 C20 1.392(9) . ?
C19 C24 1.405(9) . ?
C20 C21 1.370(9) . ?
C20 H20 0.9500 . ?
C21 C22 1.393(9) . ?
C21 H21 0.9500 . ?
C22 C23 1.388(9) . ?
C22 C25 1.486(8) . ?
C23 C24 1.389(9) . ?
C23 H23 0.9500 . ?
C24 H24 0.9500 . ?
C25 C29 1.383(8) . ?
C25 C26 1.397(8) . ?
C26 C27 1.381(8) . ?
C26 H26 0.9500 . ?
C27 H27 0.9500 . ?
C28 C29 1.382(8) . ?
C28 H28 0.9500 . ?
C29 H29 0.9500 . ?
C30 H30 1.0000 . ?

loop_
_platon_squeeze_void_nr
_platon_squeeze_void_average_x
_platon_squeeze_void_average_y
_platon_squeeze_void_average_z
_platon_squeeze_void_volume
_platon_squeeze_void_count_electrons
_platon_squeeze_void_content
1 0.475 0.250 0.225 835 266 '4x CHCl3'
2 0.463 -0.250 0.713 835 266 '4x CHCl3'
